data_7235956
loop_
_publ_author_name
'Gupta, Vivek'
'Karthik, Vedhagiri'
'Anantharaman, Ganapathi'

_publ_section_title
;
 Labile dioxy-functionalised zwitterionic imidazolinium salt: access to
 zwitterionic and neutral imidazolidin-2-ylidene derivatives and
 \p-acceptor properties of imidazolidine-2-selones
;
_journal_issue 107
_journal_name_full 'RSC Advances'
_journal_page_first 87888
_journal_paper_doi 10.1039/C5RA15333F
_journal_volume 5
_journal_year 2015
_chemical_formula_moiety 'C33 H34 B F2 N2 O2 P'
_chemical_formula_sum 'C33 H34 B F2 N2 O2 P'
_chemical_formula_weight 570.40
_space_group_IT_number 14
_space_group_name_Hall '-P 2yn'
_space_group_name_H-M_alt 'P 1 21/n 1'
_symmetry_cell_setting monoclinic
_symmetry_space_group_name_Hall '-P 2yn'
_symmetry_space_group_name_H-M 'P 1 21/n 1'
_atom_sites_solution_hydrogens geom
_atom_sites_solution_primary direct
_atom_sites_solution_secondary difmap
_audit_creation_method SHELXL-97
_audit_update_record
;
2015-06-18 deposited with the CCDC.
2015-10-15 downloaded from the CCDC.
;
_cell_angle_alpha 90.000(5)
_cell_angle_beta 102.367(5)
_cell_angle_gamma 90.000(5)
_cell_formula_units_Z 4
_cell_length_a 11.811(5)
_cell_length_b 14.264(5)
_cell_length_c 17.760(5)
_cell_measurement_reflns_used 5581
_cell_measurement_temperature 273(2)
_cell_measurement_theta_max 27.91
_cell_measurement_theta_min 2.27
_cell_volume 2922.6(18)
_computing_cell_refinement 'Bruker SMART'
_computing_data_collection 'Bruker SMART'
_computing_data_reduction 'Bruker SAINT'
_computing_molecular_graphics 'ORTEP 3'
_computing_structure_refinement 'SHELXL-97 (Sheldrick, 1997)'
_computing_structure_solution 'SHELXS-97 (Sheldrick, 1990)'
_diffrn_ambient_temperature 273(2)
_diffrn_measured_fraction_theta_full 0.999
_diffrn_measured_fraction_theta_max 0.999
_diffrn_measurement_device_type 'CCD area detector'
_diffrn_measurement_method 'phi and omega scans'
_diffrn_radiation_monochromator graphite
_diffrn_radiation_source 'fine-focus sealed tube'
_diffrn_radiation_type MoK\a
_diffrn_radiation_wavelength 0.71073
_diffrn_reflns_av_R_equivalents 0.0906
_diffrn_reflns_av_sigmaI/netI 0.0920
_diffrn_reflns_limit_h_max 14
_diffrn_reflns_limit_h_min -14
_diffrn_reflns_limit_k_max 16
_diffrn_reflns_limit_k_min -17
_diffrn_reflns_limit_l_max 14
_diffrn_reflns_limit_l_min -21
_diffrn_reflns_number 24836
_diffrn_reflns_theta_full 26.00
_diffrn_reflns_theta_max 26.00
_diffrn_reflns_theta_min 2.27
_exptl_absorpt_coefficient_mu 0.140
_exptl_absorpt_correction_T_max 0.9806
_exptl_absorpt_correction_T_min 0.9752
_exptl_absorpt_correction_type empirical
_exptl_absorpt_process_details sadabs
_exptl_crystal_colour Colorless
_exptl_crystal_density_diffrn 1.296
_exptl_crystal_density_method 'not measured'
_exptl_crystal_description Block
_exptl_crystal_F_000 1200
_exptl_crystal_size_max 0.18
_exptl_crystal_size_mid 0.17
_exptl_crystal_size_min 0.14
_refine_diff_density_max 0.640
_refine_diff_density_min -0.374
_refine_diff_density_rms 0.065
_refine_ls_extinction_method none
_refine_ls_goodness_of_fit_ref 1.021
_refine_ls_hydrogen_treatment constr
_refine_ls_matrix_type full
_refine_ls_number_parameters 376
_refine_ls_number_reflns 5744
_refine_ls_number_restraints 0
_refine_ls_restrained_S_all 1.021
_refine_ls_R_factor_all 0.1160
_refine_ls_R_factor_gt 0.0608
_refine_ls_shift/su_max 0.001
_refine_ls_shift/su_mean 0.000
_refine_ls_structure_factor_coef Fsqd
_refine_ls_weighting_details 'calc w=1/[\s^2^(Fo^2^)+(0.0415P)^2^+3.5486P] where P=(Fo^2^+2Fc^2^)/3'
_refine_ls_weighting_scheme calc
_refine_ls_wR_factor_gt 0.1162
_refine_ls_wR_factor_ref 0.1390
_reflns_number_gt 3672
_reflns_number_total 5744
_reflns_threshold_expression >2sigma(I)
_cod_data_source_file c5ra15333f2.cif
_cod_data_source_block 18junb_0m
_cod_depositor_comments
;
The following automatic conversions were performed:

data item '_symmetry_cell_setting' value 'Monoclinic' was changed to
'monoclinic' in accordance with the
/home/saulius/struct/COD-crude-data/automatic-downloads/DataCite-retrospective/RSC/depositions/lib/dictionaries/cif_core.dic
dictionary named 'cif_core.dic' version 2.4.2 last updated on
2011-04-26.

Automatic conversion script
Id: cif_fix_values 6909 2019-04-08 15:41:33Z antanas 
;
_cod_original_sg_symbol_H-M P2(1)/n
_cod_database_code 7235956

loop_
_symmetry_equiv_pos_as_xyz
'x, y, z'
'-x+1/2, y+1/2, -z+1/2'
'-x, -y, -z'
'x-1/2, -y-1/2, z-1/2'

loop_
_atom_site_label
_atom_site_type_symbol
_atom_site_fract_x
_atom_site_fract_y
_atom_site_fract_z
_atom_site_U_iso_or_equiv
_atom_site_adp_type
_atom_site_occupancy
_atom_site_symmetry_multiplicity
_atom_site_calc_flag
_atom_site_refinement_flags
B1 B 0.0736(3) 0.1244(2) 1.0928(2) 0.0209(8) Uani 1 1 d .
C1 C 0.1153(2) 0.2198(2) 0.90086(16) 0.0165(6) Uani 1 1 d .
C2 C 0.1209(2) 0.0833(2) 0.97407(16) 0.0179(7) Uani 1 1 d .
H2 H 0.1219 0.0204 0.9520 0.021 Uiso 1 1 calc R
C3 C -0.0029(2) 0.12408(19) 0.95836(16) 0.0165(6) Uani 1 1 d .
H3 H -0.0592 0.0798 0.9293 0.020 Uiso 1 1 calc R
C4 C 0.3091(2) 0.1513(2) 0.94601(16) 0.0168(7) Uani 1 1 d .
C5 C 0.3617(3) 0.0827(2) 0.90957(17) 0.0222(7) Uani 1 1 d .
C6 C 0.4822(3) 0.0835(2) 0.92246(19) 0.0276(8) Uani 1 1 d .
H6 H 0.5188 0.0375 0.8992 0.033 Uiso 1 1 calc R
C7 C 0.5495(3) 0.1491(2) 0.96792(19) 0.0264(8) Uani 1 1 d .
C8 C 0.4942(3) 0.2146(2) 1.00482(18) 0.0232(7) Uani 1 1 d .
H8 H 0.5388 0.2587 1.0366 0.028 Uiso 1 1 calc R
C9 C 0.3744(2) 0.2171(2) 0.99611(16) 0.0195(7) Uani 1 1 d .
C10 C 0.2965(3) 0.0080(2) 0.85821(19) 0.0323(8) Uani 1 1 d .
H10A H 0.3123 -0.0520 0.8827 0.048 Uiso 1 1 calc R
H10B H 0.3208 0.0077 0.8100 0.048 Uiso 1 1 calc R
H10C H 0.2149 0.0207 0.8492 0.048 Uiso 1 1 calc R
C11 C 0.6800(3) 0.1502(3) 0.9772(2) 0.0390(10) Uani 1 1 d .
H11A H 0.7068 0.0882 0.9693 0.059 Uiso 1 1 calc R
H11B H 0.7154 0.1711 1.0282 0.059 Uiso 1 1 calc R
H11C H 0.7006 0.1921 0.9400 0.059 Uiso 1 1 calc R
C12 C 0.3210(3) 0.2884(2) 1.04041(17) 0.0245(7) Uani 1 1 d .
H12A H 0.3772 0.3076 1.0852 0.037 Uiso 1 1 calc R
H12B H 0.2554 0.2612 1.0560 0.037 Uiso 1 1 calc R
H12C H 0.2965 0.3419 1.0082 0.037 Uiso 1 1 calc R
C13 C -0.0903(2) 0.2728(2) 0.89331(16) 0.0170(7) Uani 1 1 d .
C14 C -0.0972(2) 0.3468(2) 0.94350(16) 0.0185(7) Uani 1 1 d .
C15 C -0.1962(3) 0.4013(2) 0.92844(17) 0.0237(7) Uani 1 1 d .
H15 H -0.2026 0.4508 0.9613 0.028 Uiso 1 1 calc R
C16 C -0.2867(3) 0.3844(2) 0.86551(18) 0.0263(8) Uani 1 1 d .
C17 C -0.2752(2) 0.3113(2) 0.81670(17) 0.0236(7) Uani 1 1 d .
H17 H -0.3345 0.3002 0.7739 0.028 Uiso 1 1 calc R
C18 C -0.1779(2) 0.2538(2) 0.82950(17) 0.0196(7) Uani 1 1 d .
C19 C 0.0008(3) 0.3689(2) 1.01023(17) 0.0240(7) Uani 1 1 d .
H19A H -0.0181 0.4237 1.0365 0.036 Uiso 1 1 calc R
H19B H 0.0701 0.3803 0.9916 0.036 Uiso 1 1 calc R
H19C H 0.0131 0.3168 1.0453 0.036 Uiso 1 1 calc R
C20 C -0.3944(3) 0.4447(3) 0.8503(2) 0.0440(10) Uani 1 1 d .
H20A H -0.4263 0.4471 0.7958 0.066 Uiso 1 1 calc R
H20B H -0.3748 0.5070 0.8692 0.066 Uiso 1 1 calc R
H20C H -0.4506 0.4185 0.8761 0.066 Uiso 1 1 calc R
C21 C -0.1678(3) 0.1760(2) 0.77430(18) 0.0276(8) Uani 1 1 d .
H21A H -0.2380 0.1721 0.7355 0.041 Uiso 1 1 calc R
H21B H -0.1550 0.1177 0.8018 0.041 Uiso 1 1 calc R
H21C H -0.1038 0.1884 0.7503 0.041 Uiso 1 1 calc R
C22 C 0.0543(2) 0.3770(2) 0.79276(17) 0.0192(7) Uani 1 1 d .
C23 C 0.0266(3) 0.4609(2) 0.82371(18) 0.0278(8) Uani 1 1 d .
H23 H 0.0708 0.4816 0.8705 0.033 Uiso 1 1 calc R
C24 C -0.0664(3) 0.5144(2) 0.78572(19) 0.0360(9) Uani 1 1 d .
H24 H -0.0854 0.5701 0.8073 0.043 Uiso 1 1 calc R
C25 C -0.1301(3) 0.4842(2) 0.71598(19) 0.0328(8) Uani 1 1 d .
H25 H -0.1936 0.5190 0.6908 0.039 Uiso 1 1 calc R
C26 C -0.1005(3) 0.4030(2) 0.68321(18) 0.0256(8) Uani 1 1 d .
H26 H -0.1431 0.3837 0.6355 0.031 Uiso 1 1 calc R
C27 C -0.0083(3) 0.3504(2) 0.72078(17) 0.0220(7) Uani 1 1 d .
H27 H 0.0125 0.2964 0.6977 0.026 Uiso 1 1 calc R
C28 C 0.2228(3) 0.2447(2) 0.77431(18) 0.0266(8) Uani 1 1 d .
C29 C 0.1646(3) 0.1675(2) 0.73824(19) 0.0309(8) Uani 1 1 d .
H29 H 0.1035 0.1420 0.7569 0.037 Uiso 1 1 calc R
C30 C 0.1961(4) 0.1273(3) 0.6743(2) 0.0477(11) Uani 1 1 d .
H30 H 0.1562 0.0754 0.6504 0.057 Uiso 1 1 calc R
C31 C 0.2864(4) 0.1646(3) 0.6469(3) 0.0628(14) Uani 1 1 d .
H31 H 0.3065 0.1388 0.6035 0.075 Uiso 1 1 calc R
C32 C 0.3467(4) 0.2392(4) 0.6828(3) 0.0636(14) Uani 1 1 d .
H32 H 0.4091 0.2630 0.6646 0.076 Uiso 1 1 calc R
C33 C 0.3158(3) 0.2803(3) 0.7466(2) 0.0450(10) Uani 1 1 d .
H33 H 0.3572 0.3315 0.7707 0.054 Uiso 1 1 calc R
F1 F 0.11630(15) 0.20656(12) 1.13144(10) 0.0285(4) Uani 1 1 d .
F2 F 0.04498(15) 0.06251(12) 1.14554(9) 0.0284(4) Uani 1 1 d .
N1 N 0.18443(19) 0.15205(16) 0.93511(13) 0.0160(5) Uani 1 1 d .
N2 N 0.00755(19) 0.20999(16) 0.91165(13) 0.0162(5) Uani 1 1 d .
O1 O 0.16075(17) 0.08212(14) 1.05373(11) 0.0225(5) Uani 1 1 d .
O2 O -0.02703(17) 0.14392(14) 1.02991(11) 0.0222(5) Uani 1 1 d .
P1 P 0.17801(7) 0.31375(6) 0.84921(5) 0.0198(2) Uani 1 1 d .

loop_
_atom_site_aniso_label
_atom_site_aniso_U_11
_atom_site_aniso_U_22
_atom_site_aniso_U_33
_atom_site_aniso_U_23
_atom_site_aniso_U_13
_atom_site_aniso_U_12
B1 0.0213(19) 0.0150(18) 0.024(2) -0.0012(15) -0.0009(16) -0.0031(15)
C1 0.0169(15) 0.0167(15) 0.0165(15) -0.0016(13) 0.0048(13) -0.0026(13)
C2 0.0189(16) 0.0167(16) 0.0184(16) 0.0035(13) 0.0049(13) -0.0014(13)
C3 0.0170(15) 0.0131(15) 0.0204(16) 0.0024(12) 0.0065(13) -0.0016(12)
C4 0.0146(15) 0.0180(16) 0.0196(16) 0.0068(13) 0.0078(13) 0.0028(13)
C5 0.0283(18) 0.0179(17) 0.0226(17) 0.0045(13) 0.0103(14) 0.0034(14)
C6 0.0269(18) 0.0273(19) 0.034(2) 0.0102(16) 0.0198(16) 0.0134(16)
C7 0.0197(17) 0.0316(19) 0.0305(19) 0.0157(16) 0.0111(15) 0.0058(15)
C8 0.0186(16) 0.0263(18) 0.0245(17) 0.0091(14) 0.0042(14) -0.0019(14)
C9 0.0190(16) 0.0222(17) 0.0180(16) 0.0073(13) 0.0055(13) 0.0017(14)
C10 0.044(2) 0.0249(18) 0.0305(19) -0.0025(16) 0.0139(17) 0.0067(17)
C11 0.0186(18) 0.049(2) 0.053(2) 0.0221(19) 0.0167(17) 0.0110(17)
C12 0.0220(17) 0.0274(18) 0.0232(17) -0.0025(14) 0.0029(14) -0.0001(14)
C13 0.0114(15) 0.0211(16) 0.0204(16) 0.0062(13) 0.0076(13) -0.0006(13)
C14 0.0161(15) 0.0229(17) 0.0181(16) 0.0057(13) 0.0072(13) -0.0014(13)
C15 0.0263(18) 0.0245(18) 0.0229(17) 0.0040(14) 0.0113(15) 0.0059(15)
C16 0.0195(17) 0.0335(19) 0.0272(18) 0.0107(15) 0.0074(15) 0.0066(15)
C17 0.0133(15) 0.0353(19) 0.0205(17) 0.0075(15) -0.0001(13) -0.0017(15)
C18 0.0159(15) 0.0255(17) 0.0187(16) 0.0050(13) 0.0065(13) -0.0052(14)
C19 0.0237(17) 0.0255(18) 0.0234(18) -0.0034(14) 0.0065(14) 0.0011(14)
C20 0.031(2) 0.053(3) 0.046(2) 0.003(2) 0.0018(18) 0.0178(19)
C21 0.0228(17) 0.033(2) 0.0254(18) -0.0026(15) 0.0010(15) -0.0105(15)
C22 0.0206(16) 0.0189(17) 0.0209(16) 0.0050(13) 0.0109(14) -0.0024(13)
C23 0.039(2) 0.0280(19) 0.0170(17) -0.0011(14) 0.0066(15) 0.0030(16)
C24 0.052(2) 0.032(2) 0.0252(19) 0.0007(16) 0.0104(17) 0.0160(18)
C25 0.0311(19) 0.039(2) 0.029(2) 0.0111(17) 0.0096(16) 0.0146(17)
C26 0.0223(17) 0.0292(19) 0.0244(18) 0.0024(15) 0.0029(14) -0.0042(15)
C27 0.0214(17) 0.0188(16) 0.0259(18) 0.0010(14) 0.0051(14) -0.0004(14)
C28 0.0225(17) 0.0295(19) 0.0305(19) 0.0121(15) 0.0120(15) 0.0102(15)
C29 0.034(2) 0.034(2) 0.0271(19) 0.0043(16) 0.0127(16) 0.0118(17)
C30 0.069(3) 0.044(2) 0.033(2) 0.0037(18) 0.018(2) 0.029(2)
C31 0.086(4) 0.066(3) 0.050(3) 0.016(2) 0.046(3) 0.041(3)
C32 0.060(3) 0.080(4) 0.068(3) 0.032(3) 0.052(3) 0.026(3)
C33 0.038(2) 0.045(2) 0.062(3) 0.023(2) 0.034(2) 0.0107(18)
F1 0.0334(10) 0.0266(10) 0.0246(10) -0.0018(8) 0.0041(8) -0.0027(8)
F2 0.0320(10) 0.0340(11) 0.0206(10) 0.0030(8) 0.0089(8) 0.0002(9)
N1 0.0145(13) 0.0147(13) 0.0192(13) 0.0027(10) 0.0048(11) -0.0005(11)
N2 0.0148(12) 0.0163(13) 0.0174(13) 0.0012(10) 0.0033(10) -0.0019(10)
O1 0.0216(11) 0.0279(12) 0.0181(11) 0.0043(9) 0.0043(9) 0.0011(10)
O2 0.0203(11) 0.0289(12) 0.0191(11) 0.0010(9) 0.0079(9) -0.0014(10)
P1 0.0167(4) 0.0200(4) 0.0230(4) 0.0044(4) 0.0047(3) -0.0033(3)

loop_
_atom_type_symbol
_atom_type_description
_atom_type_scat_dispersion_real
_atom_type_scat_dispersion_imag
_atom_type_scat_source
C C 0.0033 0.0016 'International Tables Vol C Tables 4.2.6.8 and 6.1.1.4'
H H 0.0000 0.0000 'International Tables Vol C Tables 4.2.6.8 and 6.1.1.4'
N N 0.0061 0.0033 'International Tables Vol C Tables 4.2.6.8 and 6.1.1.4'
O O 0.0106 0.0060 'International Tables Vol C Tables 4.2.6.8 and 6.1.1.4'
F F 0.0171 0.0103 'International Tables Vol C Tables 4.2.6.8 and 6.1.1.4'
P P 0.1023 0.0942 'International Tables Vol C Tables 4.2.6.8 and 6.1.1.4'
B B 0.0013 0.0007 'International Tables Vol C Tables 4.2.6.8 and 6.1.1.4'

loop_
_geom_angle_atom_site_label_1
_geom_angle_atom_site_label_2
_geom_angle_atom_site_label_3
_geom_angle
F2 B1 F1 108.6(3)
F2 B1 O2 111.1(3)
F1 B1 O2 111.2(3)
F2 B1 O1 110.6(3)
F1 B1 O1 110.9(2)
O2 B1 O1 104.4(2)
N1 C1 N2 111.7(2)
N1 C1 P1 118.6(2)
N2 C1 P1 129.6(2)
O1 C2 N1 112.7(2)
O1 C2 C3 106.8(2)
N1 C2 C3 102.7(2)
O1 C2 H2 111.4
N1 C2 H2 111.4
C3 C2 H2 111.4
O2 C3 N2 113.4(2)
O2 C3 C2 106.5(2)
N2 C3 C2 102.8(2)
O2 C3 H3 111.3
N2 C3 H3 111.3
C2 C3 H3 111.3
C5 C4 C9 121.7(3)
C5 C4 N1 119.1(3)
C9 C4 N1 119.1(2)
C4 C5 C6 117.4(3)
C4 C5 C10 124.0(3)
C6 C5 C10 118.6(3)
C7 C6 C5 123.0(3)
C7 C6 H6 118.5
C5 C6 H6 118.5
C6 C7 C8 117.8(3)
C6 C7 C11 121.3(3)
C8 C7 C11 120.9(3)
C7 C8 C9 122.5(3)
C7 C8 H8 118.8
C9 C8 H8 118.8
C8 C9 C4 117.4(3)
C8 C9 C12 119.3(3)
C4 C9 C12 123.3(3)
C5 C10 H10A 109.5
C5 C10 H10B 109.5
H10A C10 H10B 109.5
C5 C10 H10C 109.5
H10A C10 H10C 109.5
H10B C10 H10C 109.5
C7 C11 H11A 109.5
C7 C11 H11B 109.5
H11A C11 H11B 109.5
C7 C11 H11C 109.5
H11A C11 H11C 109.5
H11B C11 H11C 109.5
C9 C12 H12A 109.5
C9 C12 H12B 109.5
H12A C12 H12B 109.5
C9 C12 H12C 109.5
H12A C12 H12C 109.5
H12B C12 H12C 109.5
C18 C13 C14 122.2(3)
C18 C13 N2 119.0(3)
C14 C13 N2 118.6(3)
C15 C14 C13 117.7(3)
C15 C14 C19 120.8(3)
C13 C14 C19 121.4(3)
C14 C15 C16 122.0(3)
C14 C15 H15 119.0
C16 C15 H15 119.0
C17 C16 C15 118.2(3)
C17 C16 C20 120.6(3)
C15 C16 C20 121.1(3)
C16 C17 C18 122.1(3)
C16 C17 H17 118.9
C18 C17 H17 118.9
C13 C18 C17 117.7(3)
C13 C18 C21 121.8(3)
C17 C18 C21 120.5(3)
C14 C19 H19A 109.5
C14 C19 H19B 109.5
H19A C19 H19B 109.5
C14 C19 H19C 109.5
H19A C19 H19C 109.5
H19B C19 H19C 109.5
C16 C20 H20A 109.5
C16 C20 H20B 109.5
H20A C20 H20B 109.5
C16 C20 H20C 109.5
H20A C20 H20C 109.5
H20B C20 H20C 109.5
C18 C21 H21A 109.5
C18 C21 H21B 109.5
H21A C21 H21B 109.5
C18 C21 H21C 109.5
H21A C21 H21C 109.5
H21B C21 H21C 109.5
C23 C22 C27 118.6(3)
C23 C22 P1 116.0(2)
C27 C22 P1 125.3(2)
C22 C23 C24 120.8(3)
C22 C23 H23 119.6
C24 C23 H23 119.6
C25 C24 C23 119.3(3)
C25 C24 H24 120.3
C23 C24 H24 120.3
C24 C25 C26 120.4(3)
C24 C25 H25 119.8
C26 C25 H25 119.8
C27 C26 C25 120.1(3)
C27 C26 H26 119.9
C25 C26 H26 119.9
C26 C27 C22 120.7(3)
C26 C27 H27 119.7
C22 C27 H27 119.7
C29 C28 C33 118.6(3)
C29 C28 P1 125.2(2)
C33 C28 P1 115.8(3)
C28 C29 C30 120.9(3)
C28 C29 H29 119.6
C30 C29 H29 119.6
C31 C30 C29 119.6(4)
C31 C30 H30 120.2
C29 C30 H30 120.2
C32 C31 C30 120.4(4)
C32 C31 H31 119.8
C30 C31 H31 119.8
C31 C32 C33 120.6(4)
C31 C32 H32 119.7
C33 C32 H32 119.7
C28 C33 C32 119.9(4)
C28 C33 H33 120.1
C32 C33 H33 120.1
C1 N1 C4 125.2(2)
C1 N1 C2 111.7(2)
C4 N1 C2 122.2(2)
C1 N2 C13 130.1(2)
C1 N2 C3 111.0(2)
C13 N2 C3 118.4(2)
C2 O1 B1 110.6(2)
C3 O2 B1 111.4(2)
C28 P1 C22 100.95(14)
C28 P1 C1 100.29(14)
C22 P1 C1 105.63(13)

loop_
_geom_bond_atom_site_label_1
_geom_bond_atom_site_label_2
_geom_bond_distance
B1 F2 1.380(4)
B1 F1 1.397(4)
B1 O2 1.473(4)
B1 O1 1.487(4)
C1 N1 1.326(4)
C1 N2 1.334(3)
C1 P1 1.865(3)
C2 O1 1.392(3)
C2 N1 1.492(3)
C2 C3 1.542(4)
C2 H2 0.9800
C3 O2 1.390(3)
C3 N2 1.500(3)
C3 H3 0.9800
C4 C5 1.391(4)
C4 C9 1.404(4)
C4 N1 1.444(3)
C5 C6 1.393(4)
C5 C10 1.503(4)
C6 C7 1.372(5)
C6 H6 0.9300
C7 C8 1.383(4)
C7 C11 1.515(4)
C8 C9 1.390(4)
C8 H8 0.9300
C9 C12 1.504(4)
C10 H10A 0.9600
C10 H10B 0.9600
C10 H10C 0.9600
C11 H11A 0.9600
C11 H11B 0.9600
C11 H11C 0.9600
C12 H12A 0.9600
C12 H12B 0.9600
C12 H12C 0.9600
C13 C18 1.388(4)
C13 C14 1.396(4)
C13 N2 1.442(4)
C14 C15 1.381(4)
C14 C19 1.502(4)
C15 C16 1.392(4)
C15 H15 0.9300
C16 C17 1.381(4)
C16 C20 1.512(4)
C17 C18 1.390(4)
C17 H17 0.9300
C18 C21 1.503(4)
C19 H19A 0.9600
C19 H19B 0.9600
C19 H19C 0.9600
C20 H20A 0.9600
C20 H20B 0.9600
C20 H20C 0.9600
C21 H21A 0.9600
C21 H21B 0.9600
C21 H21C 0.9600
C22 C23 1.385(4)
C22 C27 1.385(4)
C22 P1 1.824(3)
C23 C24 1.388(5)
C23 H23 0.9300
C24 C25 1.373(5)
C24 H24 0.9300
C25 C26 1.375(4)
C25 H25 0.9300
C26 C27 1.372(4)
C26 H26 0.9300
C27 H27 0.9300
C28 C29 1.381(5)
C28 C33 1.392(4)
C28 P1 1.823(3)
C29 C30 1.391(5)
C29 H29 0.9300
C30 C31 1.371(6)
C30 H30 0.9300
C31 C32 1.361(6)
C31 H31 0.9300
C32 C33 1.392(6)
C32 H32 0.9300
C33 H33 0.9300

loop_
_geom_torsion_atom_site_label_1
_geom_torsion_atom_site_label_2
_geom_torsion_atom_site_label_3
_geom_torsion_atom_site_label_4
_geom_torsion
O1 C2 C3 O2 0.0(3)
N1 C2 C3 O2 -118.8(2)
O1 C2 C3 N2 119.4(2)
N1 C2 C3 N2 0.7(3)
C9 C4 C5 C6 -2.2(4)
N1 C4 C5 C6 -179.0(3)
C9 C4 C5 C10 177.2(3)
N1 C4 C5 C10 0.4(4)
C4 C5 C6 C7 -1.0(5)
C10 C5 C6 C7 179.5(3)
C5 C6 C7 C8 2.7(5)
C5 C6 C7 C11 -176.9(3)
C6 C7 C8 C9 -1.3(4)
C11 C7 C8 C9 178.4(3)
C7 C8 C9 C4 -1.8(4)
C7 C8 C9 C12 177.8(3)
C5 C4 C9 C8 3.5(4)
N1 C4 C9 C8 -179.6(2)
C5 C4 C9 C12 -176.0(3)
N1 C4 C9 C12 0.8(4)
C18 C13 C14 C15 0.8(4)
N2 C13 C14 C15 -174.6(2)
C18 C13 C14 C19 -177.2(3)
N2 C13 C14 C19 7.3(4)
C13 C14 C15 C16 -0.2(4)
C19 C14 C15 C16 177.8(3)
C14 C15 C16 C17 -0.8(4)
C14 C15 C16 C20 179.8(3)
C15 C16 C17 C18 1.3(4)
C20 C16 C17 C18 -179.3(3)
C14 C13 C18 C17 -0.3(4)
N2 C13 C18 C17 175.1(2)
C14 C13 C18 C21 177.8(3)
N2 C13 C18 C21 -6.7(4)
C16 C17 C18 C13 -0.8(4)
C16 C17 C18 C21 -179.0(3)
C27 C22 C23 C24 4.0(5)
P1 C22 C23 C24 -179.6(3)
C22 C23 C24 C25 -1.2(5)
C23 C24 C25 C26 -1.5(5)
C24 C25 C26 C27 1.3(5)
C25 C26 C27 C22 1.6(5)
C23 C22 C27 C26 -4.2(4)
P1 C22 C27 C26 179.8(2)
C33 C28 C29 C30 -1.5(5)
P1 C28 C29 C30 170.8(3)
C28 C29 C30 C31 0.2(5)
C29 C30 C31 C32 1.5(6)
C30 C31 C32 C33 -1.7(7)
C29 C28 C33 C32 1.3(5)
P1 C28 C33 C32 -171.8(3)
C31 C32 C33 C28 0.3(6)
N2 C1 N1 C4 -168.4(3)
P1 C1 N1 C4 9.7(4)
N2 C1 N1 C2 1.4(3)
P1 C1 N1 C2 179.58(19)
C5 C4 N1 C1 -115.9(3)
C9 C4 N1 C1 67.2(4)
C5 C4 N1 C2 75.3(4)
C9 C4 N1 C2 -101.6(3)
O1 C2 N1 C1 -115.8(3)
C3 C2 N1 C1 -1.3(3)
O1 C2 N1 C4 54.4(3)
C3 C2 N1 C4 168.9(2)
N1 C1 N2 C13 171.3(3)
P1 C1 N2 C13 -6.6(5)
N1 C1 N2 C3 -0.9(3)
P1 C1 N2 C3 -178.8(2)
C18 C13 N2 C1 103.7(3)
C14 C13 N2 C1 -80.7(4)
C18 C13 N2 C3 -84.5(3)
C14 C13 N2 C3 91.0(3)
O2 C3 N2 C1 114.6(3)
C2 C3 N2 C1 0.1(3)
O2 C3 N2 C13 -58.7(3)
C2 C3 N2 C13 -173.2(2)
N1 C2 O1 B1 109.0(3)
C3 C2 O1 B1 -3.0(3)
F2 B1 O1 C2 124.4(3)
F1 B1 O1 C2 -115.1(3)
O2 B1 O1 C2 4.7(3)
N2 C3 O2 B1 -109.2(3)
C2 C3 O2 B1 3.1(3)
F2 B1 O2 C3 -124.1(3)
F1 B1 O2 C3 114.8(3)
O1 B1 O2 C3 -4.8(3)
C29 C28 P1 C22 -73.3(3)
C33 C28 P1 C22 99.3(3)
C29 C28 P1 C1 35.0(3)
C33 C28 P1 C1 -152.4(3)
C23 C22 P1 C28 -155.6(2)
C27 C22 P1 C28 20.5(3)
C23 C22 P1 C1 100.3(2)
C27 C22 P1 C1 -83.6(3)
N1 C1 P1 C28 63.1(2)
N2 C1 P1 C28 -119.1(3)
N1 C1 P1 C22 167.6(2)
N2 C1 P1 C22 -14.6(3)
